data_4518152
loop_
_publ_author_name
'Lin, Lin'
'Jiang, Xingxing'
'Wu, Chao'
'Li, Longhua'
'Lin, Zheshuai'
'Huang, Zhipeng'
'Humphrey, Mark G.'
'Zhang, Chi'

_publ_section_title
;
 Ba(MoO2F)2(XO3)2 (X = Se and Te): First Cases of Noncentrosymmetric
 Fluorinated Molybdenum Oxide Selenite/Tellurite Through Unary
 Substitution for Enlarging Band Gaps and Second Harmonic Generation
;
_journal_name_full 'ACS Applied Materials &amp; Interfaces'
_journal_paper_doi 10.1021/acsami.0c15444
_journal_year 2020
_chemical_formula_sum 'Ba F2 Mo2 O10 Te2'
_chemical_formula_weight 782.41
_space_group_IT_number 41
_space_group_name_Hall 'A 2 -2ab'
_space_group_name_H-M_alt 'A e a 2'
_symmetry_cell_setting orthorhombic
_symmetry_space_group_name_H-M 'A e a 2'
_atom_sites_solution_hydrogens none
_atom_sites_solution_primary direct
_atom_sites_solution_secondary difmap
_audit_creation_method SHELXL-97
_cell_angle_alpha 90.00
_cell_angle_beta 90.00
_cell_angle_gamma 90.00
_cell_formula_units_Z 4
_cell_length_a 12.5591(14)
_cell_length_b 11.0137(9)
_cell_length_c 7.2753(8)
_cell_measurement_reflns_used 1661
_cell_measurement_temperature 293(2)
_cell_measurement_theta_max 27.1203
_cell_measurement_theta_min 3.2443
_cell_volume 1006.34(18)
_computing_cell_refinement 'Bruker SAINT'
_computing_data_collection 'Bruker APEX2'
_computing_data_reduction 'Bruker SAINT'
_computing_molecular_graphics 'Bruker SHELXTL'
_computing_publication_material 'Bruker SHELXTL'
_computing_structure_refinement 'SHELXL-97 (Sheldrick, 1997)'
_computing_structure_solution 'SHELXS-97 (Sheldrick, 1990)'
_diffrn_ambient_temperature 293(2)
_diffrn_measured_fraction_theta_full 0.985
_diffrn_measured_fraction_theta_max 0.985
_diffrn_measurement_device_type bruker-CCD
_diffrn_measurement_method 'w scans'
_diffrn_radiation_monochromator graphite
_diffrn_radiation_source 'fine-focus sealed tube'
_diffrn_radiation_type MoK\a
_diffrn_radiation_wavelength 0.71073
_diffrn_reflns_av_R_equivalents 0.0305
_diffrn_reflns_av_sigmaI/netI 0.0407
_diffrn_reflns_limit_h_max 16
_diffrn_reflns_limit_h_min -14
_diffrn_reflns_limit_k_max 12
_diffrn_reflns_limit_k_min -14
_diffrn_reflns_limit_l_max 9
_diffrn_reflns_limit_l_min -8
_diffrn_reflns_number 2500
_diffrn_reflns_theta_full 27.12
_diffrn_reflns_theta_max 27.12
_diffrn_reflns_theta_min 3.24
_exptl_absorpt_coefficient_mu 12.083
_exptl_absorpt_correction_T_max 0.7455
_exptl_absorpt_correction_T_min 0.4375
_exptl_absorpt_correction_type multi-scan
_exptl_absorpt_process_details 'SADABS V2014/5 (Bruker AXS Inc.)'
_exptl_crystal_colour colorless
_exptl_crystal_density_diffrn 5.164
_exptl_crystal_density_method 'not measured'
_exptl_crystal_description rod-like
_exptl_crystal_F_000 1368
_exptl_crystal_size_max 0.16
_exptl_crystal_size_mid 0.07
_exptl_crystal_size_min 0.06
_refine_diff_density_max 1.378
_refine_diff_density_min -1.693
_refine_diff_density_rms 0.451
_refine_ls_abs_structure_details 'Flack H D (1983), Acta Cryst. A39, 876-881'
_refine_ls_abs_structure_Flack 0.00
_refine_ls_extinction_coef 0.00163(16)
_refine_ls_extinction_expression Fc^*^=kFc[1+0.001xFc^2^\l^3^/sin(2\q)]^-1/4^
_refine_ls_extinction_method SHELXL
_refine_ls_goodness_of_fit_ref 1.196
_refine_ls_hydrogen_treatment none
_refine_ls_matrix_type full
_refine_ls_number_parameters 88
_refine_ls_number_reflns 1015
_refine_ls_number_restraints 37
_refine_ls_restrained_S_all 1.181
_refine_ls_R_factor_all 0.0358
_refine_ls_R_factor_gt 0.0297
_refine_ls_shift/su_max 0.000
_refine_ls_shift/su_mean 0.000
_refine_ls_structure_factor_coef Fsqd
_refine_ls_weighting_details 'calc w=1/[\s^2^(Fo^2^)+(0.0120P)^2^+49.8492P] where P=(Fo^2^+2Fc^2^)/3'
_refine_ls_weighting_scheme calc
_refine_ls_wR_factor_gt 0.0643
_refine_ls_wR_factor_ref 0.0856
_reflns_number_gt 936
_reflns_number_total 1015
_reflns_threshold_expression >2sigma(I)
_cod_data_source_file am0c15444_si_003.cif
_cod_data_source_block 1
_cod_original_sg_symbol_H-M Aba2
_cod_database_code 4518152

loop_
_symmetry_equiv_pos_as_xyz
'x, y, z'
'-x, -y, z'
'-x+1/2, y, z+1/2'
'x+1/2, -y, z+1/2'
'x, y+1/2, z+1/2'
'-x, -y+1/2, z+1/2'
'-x+1/2, y+1/2, z+1'
'x+1/2, -y+1/2, z+1'

loop_
_atom_site_label
_atom_site_type_symbol
_atom_site_fract_x
_atom_site_fract_y
_atom_site_fract_z
_atom_site_U_iso_or_equiv
_atom_site_adp_type
_atom_site_occupancy
_atom_site_symmetry_multiplicity
_atom_site_calc_flag
_atom_site_refinement_flags
_atom_site_disorder_assembly
_atom_site_disorder_group
Mo1 Mo 0.11671(6) 0.17467(7) 0.1554(3) 0.0064(3) Uani 1 1 d . . .
F1 F 0.3580(10) 0.3282(13) -0.1728(15) 0.023(3) Uani 1 1 d . . .
O1 O 0.2734(6) 0.1787(7) 0.163(2) 0.0164(17) Uani 1 1 d U . .
O2 O 0.1046(9) 0.0739(12) -0.0267(17) 0.008(3) Uani 1 1 d U . .
O3 O 0.4727(5) 0.2577(7) 0.160(2) 0.0116(15) Uani 1 1 d U . .
O4 O 0.0969(10) 0.0809(12) 0.3373(19) 0.015(3) Uani 1 1 d U . .
O5 O 0.1424(11) 0.3332(14) -0.0247(16) 0.011(2) Uani 1 1 d U . .
Te1 Te 0.33896(15) 0.33053(17) 0.21157(10) 0.0100(3) Uani 0.70 1 d P . .
Te1A Te 0.3382(3) 0.3317(4) 0.0976(4) 0.0028(6) Uani 0.30 1 d PU . .
Ba1 Ba 0.0000 0.0000 0.6572(4) 0.0105(3) Uani 1 2 d S . .

loop_
_atom_site_aniso_label
_atom_site_aniso_U_11
_atom_site_aniso_U_22
_atom_site_aniso_U_33
_atom_site_aniso_U_23
_atom_site_aniso_U_13
_atom_site_aniso_U_12
Mo1 0.0045(4) 0.0076(4) 0.0072(5) 0.0015(10) 0.0004(6) -0.0002(3)
F1 0.015(6) 0.032(6) 0.022(6) -0.011(6) 0.003(4) -0.006(6)
O1 0.0152(18) 0.0175(19) 0.0165(19) -0.0001(10) 0.0000(10) 0.0002(10)
O2 0.008(3) 0.007(3) 0.008(3) -0.0003(10) -0.0005(10) -0.0002(10)
O3 0.003(3) 0.017(3) 0.015(4) 0.003(6) 0.004(5) -0.002(3)
O4 0.016(3) 0.014(3) 0.015(3) 0.0004(10) 0.0004(10) -0.0002(10)
O5 0.009(6) 0.018(5) 0.005(5) 0.001(5) -0.002(4) 0.002(6)
Te1 0.0078(6) 0.0109(6) 0.0113(8) 0.0001(6) -0.0011(6) -0.0009(6)
Te1A 0.0028(10) 0.0047(10) 0.0010(9) -0.0005(9) -0.0002(9) -0.0002(9)
Ba1 0.0150(4) 0.0087(4) 0.0080(5) 0.000 0.000 0.0020(3)

loop_
_atom_type_symbol
_atom_type_description
_atom_type_scat_dispersion_real
_atom_type_scat_dispersion_imag
_atom_type_scat_source
Ba Ba -0.3244 2.2819 'International Tables Vol C Tables 4.2.6.8 and 6.1.1.4'
F F 0.0171 0.0103 'International Tables Vol C Tables 4.2.6.8 and 6.1.1.4'
Mo Mo -1.6832 0.6857 'International Tables Vol C Tables 4.2.6.8 and 6.1.1.4'
O O 0.0106 0.0060 'International Tables Vol C Tables 4.2.6.8 and 6.1.1.4'
Te Te -0.5308 1.6751 'International Tables Vol C Tables 4.2.6.8 and 6.1.1.4'

loop_
_geom_angle_atom_site_label_1
_geom_angle_atom_site_label_2
_geom_angle_atom_site_label_3
_geom_angle
_geom_angle_site_symmetry_1
_geom_angle_site_symmetry_3
_geom_angle_publ_flag
O4 Mo1 O2 101.1(3) . . ?
O4 Mo1 O3 94.7(6) . 8_454 ?
O2 Mo1 O3 100.2(5) . 8_454 ?
O4 Mo1 O1 98.0(6) . . ?
O2 Mo1 O1 97.1(5) . . ?
O3 Mo1 O1 156.2(3) 8_454 . ?
O4 Mo1 F1 92.7(6) . 3 ?
O2 Mo1 F1 166.1(5) . 3 ?
O3 Mo1 F1 79.9(5) 8_454 3 ?
O1 Mo1 F1 79.4(5) . 3 ?
O4 Mo1 O5 165.0(6) . . ?
O2 Mo1 O5 93.8(5) . . ?
O3 Mo1 O5 81.0(5) 8_454 . ?
O1 Mo1 O5 81.5(5) . . ?
F1 Mo1 O5 72.4(3) 3 . ?
O4 Mo1 Te1A 122.8(4) . . ?
O2 Mo1 Te1A 108.2(4) . . ?
O3 Mo1 Te1A 125.6(2) 8_454 . ?
O1 Mo1 Te1A 31.8(3) . . ?
F1 Mo1 Te1A 62.1(3) 3 . ?
O5 Mo1 Te1A 52.2(4) . . ?
O4 Mo1 Te1 110.1(4) . . ?
O2 Mo1 Te1 120.1(4) . . ?
O3 Mo1 Te1 125.5(2) 8_454 . ?
O1 Mo1 Te1 30.7(2) . . ?
F1 Mo1 Te1 52.2(3) 3 . ?
O5 Mo1 Te1 62.5(3) . . ?
Te1A Mo1 Te1 14.42(5) . . ?
Te1A F1 Mo1 128.1(7) . 3_554 ?
Te1A F1 Te1 101.6(5) . 3_554 ?
Mo1 F1 Te1 87.7(4) 3_554 3_554 ?
Te1 O1 Te1A 25.01(14) . . ?
Te1 O1 Mo1 117.3(4) . . ?
Te1A O1 Mo1 115.7(4) . . ?
Te1 O3 Te1A 24.99(12) . . ?
Te1 O3 Mo1 131.3(5) . 8_554 ?
Te1A O3 Mo1 130.1(5) . 8_554 ?
Te1 O5 Mo1 126.5(7) 3_554 . ?
Te1 O5 Te1A 102.9(6) 3_554 . ?
Mo1 O5 Te1A 86.0(4) . . ?
Te1A Te1 O1 79.7(5) . . ?
Te1A Te1 O3 79.6(6) . . ?
O1 Te1 O3 88.5(3) . . ?
Te1A Te1 O5 173.5(6) . 3 ?
O1 Te1 O5 104.6(6) . 3 ?
O3 Te1 O5 95.5(7) . 3 ?
Te1A Te1 F1 108.1(5) . 3 ?
O1 Te1 F1 68.9(4) . 3 ?
O3 Te1 F1 153.7(4) . 3 ?
O5 Te1 F1 78.2(4) 3 3 ?
Te1A Te1 Mo1 82.8(4) . . ?
O1 Te1 Mo1 32.0(2) . . ?
O3 Te1 Mo1 120.2(3) . . ?
O5 Te1 Mo1 103.5(4) 3 . ?
F1 Te1 Mo1 40.1(3) 3 . ?
Te1 Te1A O1 75.3(5) . . ?
Te1 Te1A O3 75.4(6) . . ?
O1 Te1A O3 86.7(4) . . ?
Te1 Te1A F1 171.9(6) . . ?
O1 Te1A F1 106.3(6) . . ?
O3 Te1A F1 96.6(7) . . ?
Te1 Te1A O5 110.6(5) . . ?
O1 Te1A O5 72.1(5) . . ?
O3 Te1A O5 154.9(5) . . ?
F1 Te1A O5 77.3(4) . . ?
Te1 Te1A Mo1 82.8(4) . . ?
O1 Te1A Mo1 32.5(2) . . ?
O3 Te1A Mo1 119.1(3) . . ?
F1 Te1A Mo1 102.8(4) . . ?
O5 Te1A Mo1 41.8(3) . . ?

loop_
_geom_bond_atom_site_label_1
_geom_bond_atom_site_label_2
_geom_bond_distance
_geom_bond_site_symmetry_2
_geom_bond_publ_flag
Mo1 O4 1.697(14) . ?
Mo1 O2 1.735(12) . ?
Mo1 O3 1.956(7) 8_454 ?
Mo1 O1 1.970(8) . ?
Mo1 F1 2.127(13) 3 ?
Mo1 O5 2.207(15) . ?
Mo1 Te1A 3.302(4) . ?
Mo1 Te1 3.302(2) . ?
F1 Te1A 1.984(12) . ?
F1 Mo1 2.127(13) 3_554 ?
F1 Te1 2.613(13) 3_554 ?
O1 Te1 1.897(8) . ?
O1 Te1A 1.930(9) . ?
O3 Te1 1.899(8) . ?
O3 Te1A 1.930(9) . ?
O3 Mo1 1.956(7) 8_554 ?
O5 Te1 1.933(12) 3_554 ?
O5 Te1A 2.615(14) . ?
Te1 Te1A 0.829(3) . ?
Te1 O5 1.933(12) 3 ?
Te1 F1 2.613(13) 3 ?

loop_
_geom_torsion_atom_site_label_1
_geom_torsion_atom_site_label_2
_geom_torsion_atom_site_label_3
_geom_torsion_atom_site_label_4
_geom_torsion
_geom_torsion_site_symmetry_1
_geom_torsion_site_symmetry_2
_geom_torsion_site_symmetry_3
_geom_torsion_site_symmetry_4
_geom_torsion_publ_flag
O4 Mo1 O1 Te1 -116.4(8) . . . . ?
O2 Mo1 O1 Te1 141.3(8) . . . . ?
O3 Mo1 O1 Te1 5(2) 8_454 . . . ?
F1 Mo1 O1 Te1 -25.1(7) 3 . . . ?
O5 Mo1 O1 Te1 48.5(7) . . . . ?
Te1A Mo1 O1 Te1 28.0(2) . . . . ?
O4 Mo1 O1 Te1A -144.3(8) . . . . ?
O2 Mo1 O1 Te1A 113.3(8) . . . . ?
O3 Mo1 O1 Te1A -23(2) 8_454 . . . ?
F1 Mo1 O1 Te1A -53.0(7) 3 . . . ?
O5 Mo1 O1 Te1A 20.5(7) . . . . ?
Te1 Mo1 O1 Te1A -28.0(2) . . . . ?
O4 Mo1 O5 Te1 178.7(17) . . . 3_554 ?
O2 Mo1 O5 Te1 -6.9(9) . . . 3_554 ?
O3 Mo1 O5 Te1 -106.6(9) 8_454 . . 3_554 ?
O1 Mo1 O5 Te1 89.6(9) . . . 3_554 ?
F1 Mo1 O5 Te1 171.2(12) 3 . . 3_554 ?
Te1A Mo1 O5 Te1 103.2(9) . . . 3_554 ?
Te1 Mo1 O5 Te1 115.2(9) . . . 3_554 ?
O4 Mo1 O5 Te1A 76(2) . . . . ?
O2 Mo1 O5 Te1A -110.1(5) . . . . ?
O3 Mo1 O5 Te1A 150.2(5) 8_454 . . . ?
O1 Mo1 O5 Te1A -13.5(4) . . . . ?
F1 Mo1 O5 Te1A 68.0(4) 3 . . . ?
Te1 Mo1 O5 Te1A 11.99(13) . . . . ?
Mo1 O1 Te1 Te1A -92.8(8) . . . . ?
Te1A O1 Te1 O3 -79.7(6) . . . . ?
Mo1 O1 Te1 O3 -172.5(9) . . . . ?
Te1A O1 Te1 O5 -175.0(6) . . . 3 ?
Mo1 O1 Te1 O5 92.2(8) . . . 3 ?
Te1A O1 Te1 F1 114.1(5) . . . 3 ?
Mo1 O1 Te1 F1 21.3(6) . . . 3 ?
Te1A O1 Te1 Mo1 92.8(8) . . . . ?
Mo1 O3 Te1 Te1A 98.3(12) 8_554 . . . ?
Te1A O3 Te1 O1 79.8(5) . . . . ?
Mo1 O3 Te1 O1 178.1(12) 8_554 . . . ?
Te1A O3 Te1 O5 -175.7(6) . . . 3 ?
Mo1 O3 Te1 O5 -77.4(12) 8_554 . . 3 ?
Te1A O3 Te1 F1 110.0(12) . . . 3 ?
Mo1 O3 Te1 F1 -151.7(6) 8_554 . . 3 ?
Te1A O3 Te1 Mo1 75.2(5) . . . . ?
Mo1 O3 Te1 Mo1 173.5(8) 8_554 . . . ?
O4 Mo1 Te1 Te1A 153.1(6) . . . . ?
O2 Mo1 Te1 Te1A 36.4(6) . . . . ?
O3 Mo1 Te1 Te1A -95.2(7) 8_454 . . . ?
O1 Mo1 Te1 Te1A 82.2(9) . . . . ?
F1 Mo1 Te1 Te1A -129.6(6) 3 . . . ?
O5 Mo1 Te1 Te1A -41.2(6) . . . . ?
O4 Mo1 Te1 O1 70.9(10) . . . . ?
O2 Mo1 Te1 O1 -45.8(10) . . . . ?
O3 Mo1 Te1 O1 -177.4(10) 8_454 . . . ?
F1 Mo1 Te1 O1 148.2(9) 3 . . . ?
O5 Mo1 Te1 O1 -123.4(9) . . . . ?
Te1A Mo1 Te1 O1 -82.2(9) . . . . ?
O4 Mo1 Te1 O3 79.6(7) . . . . ?
O2 Mo1 Te1 O3 -37.1(8) . . . . ?
O3 Mo1 Te1 O3 -168.7(12) 8_454 . . . ?
O1 Mo1 Te1 O3 8.7(10) . . . . ?
F1 Mo1 Te1 O3 156.9(7) 3 . . . ?
O5 Mo1 Te1 O3 -114.7(7) . . . . ?
Te1A Mo1 Te1 O3 -73.5(7) . . . . ?
O4 Mo1 Te1 O5 -25.1(6) . . . 3 ?
O2 Mo1 Te1 O5 -141.8(6) . . . 3 ?
O3 Mo1 Te1 O5 86.6(8) 8_454 . . 3 ?
O1 Mo1 Te1 O5 -96.0(10) . . . 3 ?
F1 Mo1 Te1 O5 52.2(7) 3 . . 3 ?
O5 Mo1 Te1 O5 140.6(7) . . . 3 ?
Te1A Mo1 Te1 O5 -178.1(6) . . . 3 ?
O4 Mo1 Te1 F1 -77.3(7) . . . 3 ?
O2 Mo1 Te1 F1 166.0(7) . . . 3 ?
O3 Mo1 Te1 F1 34.4(8) 8_454 . . 3 ?
O1 Mo1 Te1 F1 -148.2(9) . . . 3 ?
O5 Mo1 Te1 F1 88.4(4) . . . 3 ?
Te1A Mo1 Te1 F1 129.6(6) . . . 3 ?
O3 Te1 Te1A O1 90.4(3) . . . . ?
O5 Te1 Te1A O1 132(5) 3 . . . ?
F1 Te1 Te1A O1 -63.7(4) 3 . . . ?
Mo1 Te1 Te1A O1 -32.2(2) . . . . ?
O1 Te1 Te1A O3 -90.4(3) . . . . ?
O5 Te1 Te1A O3 41(5) 3 . . . ?
F1 Te1 Te1A O3 -154.1(4) 3 . . . ?
Mo1 Te1 Te1A O3 -122.6(2) . . . . ?
O1 Te1 Te1A F1 -102(4) . . . . ?
O3 Te1 Te1A F1 -11(4) . . . . ?
O5 Te1 Te1A F1 30(9) 3 . . . ?
F1 Te1 Te1A F1 -165(4) 3 . . . ?
Mo1 Te1 Te1A F1 -134(4) . . . . ?
O1 Te1 Te1A O5 64.0(5) . . . . ?
O3 Te1 Te1A O5 154.4(5) . . . . ?
O5 Te1 Te1A O5 -164(6) 3 . . . ?
F1 Te1 Te1A O5 0.4(8) 3 . . . ?
Mo1 Te1 Te1A O5 31.8(4) . . . . ?
O1 Te1 Te1A Mo1 32.2(2) . . . . ?
O3 Te1 Te1A Mo1 122.6(2) . . . . ?
O5 Te1 Te1A Mo1 164(5) 3 . . . ?
F1 Te1 Te1A Mo1 -31.4(4) 3 . . . ?
Mo1 O1 Te1A Te1 99.9(8) . . . . ?
Te1 O1 Te1A O3 75.8(6) . . . . ?
Mo1 O1 Te1A O3 175.7(9) . . . . ?
Te1 O1 Te1A F1 171.7(7) . . . . ?
Mo1 O1 Te1A F1 -88.4(8) . . . . ?
Te1 O1 Te1A O5 -117.8(5) . . . . ?
Mo1 O1 Te1A O5 -17.9(6) . . . . ?
Te1 O1 Te1A Mo1 -99.9(8) . . . . ?
Mo1 O3 Te1A Te1 -103.7(11) 8_554 . . . ?
Te1 O3 Te1A O1 -75.6(5) . . . . ?
Mo1 O3 Te1A O1 -179.3(12) 8_554 . . . ?
Te1 O3 Te1A F1 178.4(6) . . . . ?
Mo1 O3 Te1A F1 74.7(12) 8_554 . . . ?
Te1 O3 Te1A O5 -107.5(14) . . . . ?
Mo1 O3 Te1A O5 148.9(8) 8_554 . . . ?
Te1 O3 Te1A Mo1 -73.0(5) . . . . ?
Mo1 O3 Te1A Mo1 -176.6(8) 8_554 . . . ?
Mo1 F1 Te1A Te1 70(5) 3_554 . . . ?
Te1 F1 Te1A Te1 167(4) 3_554 . . . ?
Mo1 F1 Te1A O1 -29.2(9) 3_554 . . . ?
Te1 F1 Te1A O1 67.0(5) 3_554 . . . ?
Mo1 F1 Te1A O3 59.3(8) 3_554 . . . ?
Te1 F1 Te1A O3 155.5(4) 3_554 . . . ?
Mo1 F1 Te1A O5 -96.1(9) 3_554 . . . ?
Te1 F1 Te1A O5 0.2(2) 3_554 . . . ?
Mo1 F1 Te1A Mo1 -62.7(8) 3_554 . . . ?
Te1 F1 Te1A Mo1 33.6(5) 3_554 . . . ?
Te1 O5 Te1A Te1 -178.2(6) 3_554 . . . ?
Mo1 O5 Te1A Te1 -51.6(6) . . . . ?
Te1 O5 Te1A O1 -112.2(7) 3_554 . . . ?
Mo1 O5 Te1A O1 14.4(5) . . . . ?
Te1 O5 Te1A O3 -78.6(16) 3_554 . . . ?
Mo1 O5 Te1A O3 48.0(15) . . . . ?
Te1 O5 Te1A F1 -0.2(3) 3_554 . . . ?
Mo1 O5 Te1A F1 126.3(7) . . . . ?
Te1 O5 Te1A Mo1 -126.6(8) 3_554 . . . ?
O4 Mo1 Te1A Te1 -30.4(6) . . . . ?
O2 Mo1 Te1A Te1 -147.3(5) . . . . ?
O3 Mo1 Te1A Te1 95.1(7) 8_454 . . . ?
O1 Mo1 Te1A Te1 -73.8(8) . . . . ?
F1 Mo1 Te1A Te1 43.5(5) 3 . . . ?
O5 Mo1 Te1A Te1 132.3(6) . . . . ?
O4 Mo1 Te1A O1 43.4(10) . . . . ?
O2 Mo1 Te1A O1 -73.5(9) . . . . ?
O3 Mo1 Te1A O1 168.9(10) 8_454 . . . ?
F1 Mo1 Te1A O1 117.3(9) 3 . . . ?
O5 Mo1 Te1A O1 -153.9(9) . . . . ?
Te1 Mo1 Te1A O1 73.8(8) . . . . ?
O4 Mo1 Te1A O3 38.4(8) . . . . ?
O2 Mo1 Te1A O3 -78.5(7) . . . . ?
O3 Mo1 Te1A O3 164.0(12) 8_454 . . . ?
O1 Mo1 Te1A O3 -5.0(10) . . . . ?
F1 Mo1 Te1A O3 112.4(7) 3 . . . ?
O5 Mo1 Te1A O3 -158.9(7) . . . . ?
Te1 Mo1 Te1A O3 68.8(7) . . . . ?
O4 Mo1 Te1A F1 143.6(6) . . . . ?
O2 Mo1 Te1A F1 26.7(6) . . . . ?
O3 Mo1 Te1A F1 -90.8(7) 8_454 . . . ?
O1 Mo1 Te1A F1 100.2(9) . . . . ?
F1 Mo1 Te1A F1 -142.4(7) 3 . . . ?
O5 Mo1 Te1A F1 -53.7(7) . . . . ?
Te1 Mo1 Te1A F1 174.0(7) . . . . ?
O4 Mo1 Te1A O5 -162.7(7) . . . . ?
O2 Mo1 Te1A O5 80.4(6) . . . . ?
O3 Mo1 Te1A O5 -37.1(8) 8_454 . . . ?
O1 Mo1 Te1A O5 153.9(9) . . . . ?
F1 Mo1 Te1A O5 -88.7(3) 3 . . . ?
Te1 Mo1 Te1A O5 -132.3(6) . . . . ?
